data_7039408
loop_
_publ_author_name
'Mondal, Bijan'
'Bhattacharyya, Moulika'
'Varghese, Babu'
'Ghosh, Sundargopal'

_publ_section_title
;
 Hypo-electronic triple-decker sandwich complexes: synthesis and
 structural characterization of [(Cp*Mo)2{\m-\h(6):\h(6)-B4H4E-Ru(CO)3}]
 (E = S, Se, Te or Ru(CO)3 and Cp* = \h(5)-C5Me5).
;
_journal_issue 27
_journal_name_full 'Dalton transactions (Cambridge, England : 2003)'
_journal_page_first 10999
_journal_page_last 11007
_journal_paper_doi 10.1039/c6dt01214k
_journal_volume 45
_journal_year 2016
_chemical_formula_sum 'C23 H34 B4 Mo2 O3 Ru Te'
_chemical_formula_weight 822.29
_space_group_crystal_system monoclinic
_space_group_IT_number 14
_space_group_name_Hall '-P 2ybc'
_space_group_name_H-M_alt 'P 1 21/c 1'
_symmetry_space_group_name_Hall '-P 2ybc'
_symmetry_space_group_name_H-M 'P 1 21/c 1'
_atom_sites_solution_hydrogens mixed
_audit_block_doi 10.5517/cc1js56p
_audit_creation_method SHELXL-2014/7
_audit_update_record
;
2016-01-10 deposited with the CCDC.
2016-06-01 downloaded from the CCDC.
;
_cell_angle_alpha 90
_cell_angle_beta 93.2070(10)
_cell_angle_gamma 90
_cell_formula_units_Z 4
_cell_length_a 11.7257(9)
_cell_length_b 16.0144(11)
_cell_length_c 15.2907(11)
_cell_measurement_reflns_used 9983
_cell_measurement_temperature 296(2)
_cell_measurement_theta_max 28.5
_cell_measurement_theta_min 2.5
_cell_volume 2866.8(4)
_computing_cell_refinement 'APEX2/SAINT (Bruker, 2004)'
_computing_data_collection 'APEX2 (Bruker, 2004)'
_computing_data_reduction 'SAINT/XPREP (Bruker, 2004)'
_computing_molecular_graphics 'ORTEP3 (Farrugia, 1997) and Mercury (Bruno et al., 2002)'
_computing_publication_material 'SHELXL-2014 (Sheldrick, 2014)'
_computing_structure_refinement 'SHELXL-2014 (Sheldrick, 2014)'
_computing_structure_solution 'SIR92 (Altornare et al., 1993)'
_diffrn_ambient_temperature 296(2)
_diffrn_measured_fraction_theta_full 0.999
_diffrn_measured_fraction_theta_max 0.999
_diffrn_measurement_device_type 'Bruker axs kappa apex2 CCD Diffractometer'
_diffrn_measurement_method '\w and \f scan'
_diffrn_radiation_type MoK\a
_diffrn_radiation_wavelength 0.71073
_diffrn_reflns_av_R_equivalents 0.0289
_diffrn_reflns_av_unetI/netI 0.0262
_diffrn_reflns_Laue_measured_fraction_full 0.999
_diffrn_reflns_Laue_measured_fraction_max 0.999
_diffrn_reflns_limit_h_max 14
_diffrn_reflns_limit_h_min -14
_diffrn_reflns_limit_k_max 19
_diffrn_reflns_limit_k_min -19
_diffrn_reflns_limit_l_max 18
_diffrn_reflns_limit_l_min -18
_diffrn_reflns_number 24077
_diffrn_reflns_point_group_measured_fraction_full 0.999
_diffrn_reflns_point_group_measured_fraction_max 0.999
_diffrn_reflns_theta_full 25.242
_diffrn_reflns_theta_max 25.999
_diffrn_reflns_theta_min 2.483
_diffrn_source 'Sealed tube'
_exptl_absorpt_coefficient_mu 2.401
_exptl_absorpt_correction_T_max 0.58
_exptl_absorpt_correction_T_min 0.45
_exptl_absorpt_correction_type multi-scan
_exptl_absorpt_process_details 'SADABS (Bruker, 1999)'
_exptl_crystal_colour brown
_exptl_crystal_density_diffrn 1.905
_exptl_crystal_description block
_exptl_crystal_F_000 1584
_exptl_crystal_size_max 0.300
_exptl_crystal_size_mid 0.200
_exptl_crystal_size_min 0.200
_refine_diff_density_max 1.419
_refine_diff_density_min -0.876
_refine_diff_density_rms 0.110
_refine_ls_extinction_method none
_refine_ls_goodness_of_fit_ref 1.138
_refine_ls_hydrogen_treatment mixed
_refine_ls_matrix_type full
_refine_ls_number_parameters 329
_refine_ls_number_reflns 5632
_refine_ls_number_restraints 6
_refine_ls_restrained_S_all 1.138
_refine_ls_R_factor_all 0.0481
_refine_ls_R_factor_gt 0.0332
_refine_ls_shift/su_max 0.002
_refine_ls_shift/su_mean 0.000
_refine_ls_structure_factor_coef Fsqd
_refine_ls_weighting_details 'w=1/[\s^2^(Fo^2^)+(0.0296P)^2^+7.8853P] where P=(Fo^2^+2Fc^2^)/3'
_refine_ls_weighting_scheme calc
_refine_ls_wR_factor_gt 0.0741
_refine_ls_wR_factor_ref 0.0847
_reflns_Friedel_coverage 0.000
_reflns_number_gt 4599
_reflns_number_total 5632
_reflns_threshold_expression 'I > 2\s(I)'
_cod_data_source_file c6dt01214k2.cif
_cod_data_source_block BIJAN
_cod_depositor_comments 'Adding full bibliography for 7039405--7039408.cif.'
_cod_database_code 7039408
_shelx_shelxl_version_number 2014/7
_shelx_space_group_comment
;
The symmetry employed for this shelxl refinement is uniquely defined
by the following loop, which should always be used as a source of
symmetry information in preference to the above space-group names.
They are only intended as comments.
;
_shelx_estimated_absorpt_t_min 0.533
_shelx_estimated_absorpt_t_max 0.645

loop_
_space_group_symop_operation_xyz
'x, y, z'
'-x, y+1/2, -z+1/2'
'-x, -y, -z'
'x, -y-1/2, z-1/2'

loop_
_atom_site_label
_atom_site_type_symbol
_atom_site_fract_x
_atom_site_fract_y
_atom_site_fract_z
_atom_site_U_iso_or_equiv
_atom_site_adp_type
_atom_site_occupancy
_atom_site_site_symmetry_order
_atom_site_calc_flag
_atom_site_refinement_flags_posn
_atom_site_refinement_flags_adp
C1 C 0.5808(8) 1.1397(5) 0.0209(4) 0.086(3) Uani 1 1 d . .
H1A H 0.5495 1.0860 0.0051 0.128 Uiso 1 1 calc R U
H1B H 0.6561 1.1445 -0.0002 0.128 Uiso 1 1 calc R U
H1C H 0.5328 1.1827 -0.0049 0.128 Uiso 1 1 calc R U
C2 C 0.5868(5) 1.1488(3) 0.1189(4) 0.0461(13) Uani 1 1 d . .
C3 C 0.5048(5) 1.1208(3) 0.1754(4) 0.0485(14) Uani 1 1 d . .
C4 C 0.5328(5) 1.1508(3) 0.2602(4) 0.0466(14) Uani 1 1 d . .
C5 C 0.6354(5) 1.1976(3) 0.2564(4) 0.0446(13) Uani 1 1 d . .
C6 C 0.6675(4) 1.1976(3) 0.1684(4) 0.0412(12) Uani 1 1 d . .
C7 C 0.3964(6) 1.0741(5) 0.1464(6) 0.086(3) Uani 1 1 d . .
H7A H 0.3479 1.1099 0.1102 0.129 Uiso 1 1 calc R U
H7B H 0.3570 1.0574 0.1969 0.129 Uiso 1 1 calc R U
H7C H 0.4158 1.0255 0.1136 0.129 Uiso 1 1 calc R U
C8 C 0.4578(7) 1.1473(5) 0.3368(6) 0.089(3) Uani 1 1 d . .
H8A H 0.4045 1.1929 0.3331 0.134 Uiso 1 1 calc R U
H8B H 0.5042 1.1515 0.3904 0.134 Uiso 1 1 calc R U
H8C H 0.4167 1.0955 0.3357 0.134 Uiso 1 1 calc R U
C9 C 0.6916(7) 1.2481(4) 0.3295(5) 0.079(2) Uani 1 1 d . .
H9A H 0.6558 1.3019 0.3316 0.118 Uiso 1 1 calc R U
H9B H 0.7712 1.2550 0.3195 0.118 Uiso 1 1 calc R U
H9C H 0.6839 1.2197 0.3842 0.118 Uiso 1 1 calc R U
C10 C 0.7620(6) 1.2470(4) 0.1316(5) 0.073(2) Uani 1 1 d . .
H10A H 0.7998 1.2135 0.0899 0.110 Uiso 1 1 calc R U
H10B H 0.8159 1.2631 0.1781 0.110 Uiso 1 1 calc R U
H10C H 0.7310 1.2960 0.1031 0.110 Uiso 1 1 calc R U
C11 C 0.9592(7) 0.7972(5) 0.1048(5) 0.087(3) Uani 1 1 d . .
H11A H 0.9429 0.8370 0.0588 0.130 Uiso 1 1 calc R U
H11B H 0.8961 0.7594 0.1080 0.130 Uiso 1 1 calc R U
H11C H 1.0268 0.7664 0.0928 0.130 Uiso 1 1 calc R U
C12 C 0.9778(5) 0.8423(4) 0.1904(4) 0.0503(15) Uani 1 1 d . .
C13 C 0.9435(5) 0.8141(3) 0.2739(4) 0.0460(14) Uani 1 1 d . .
C14 C 0.9871(5) 0.8715(4) 0.3373(4) 0.0430(13) Uani 1 1 d . .
C15 C 1.0460(4) 0.9344(3) 0.2944(4) 0.0424(13) Uani 1 1 d . .
C16 C 1.0404(4) 0.9168(4) 0.2038(4) 0.0435(13) Uani 1 1 d . .
C17 C 0.8857(6) 0.7327(4) 0.2921(6) 0.084(3) Uani 1 1 d . .
H17A H 0.9425 0.6905 0.3048 0.126 Uiso 1 1 calc R U
H17B H 0.8384 0.7164 0.2418 0.126 Uiso 1 1 calc R U
H17C H 0.8394 0.7392 0.3415 0.126 Uiso 1 1 calc R U
C18 C 0.9835(6) 0.8643(5) 0.4353(4) 0.072(2) Uani 1 1 d . .
H18A H 1.0557 0.8441 0.4593 0.108 Uiso 1 1 calc R U
H18B H 0.9242 0.8261 0.4494 0.108 Uiso 1 1 calc R U
H18C H 0.9684 0.9182 0.4597 0.108 Uiso 1 1 calc R U
C19 C 1.1130(5) 1.0042(5) 0.3391(5) 0.070(2) Uani 1 1 d . .
H19A H 1.0705 1.0266 0.3855 0.105 Uiso 1 1 calc R U
H19B H 1.1264 1.0474 0.2973 0.105 Uiso 1 1 calc R U
H19C H 1.1848 0.9830 0.3628 0.105 Uiso 1 1 calc R U
C20 C 1.1070(6) 0.9621(5) 0.1366(5) 0.078(2) Uani 1 1 d . .
H20A H 1.1813 0.9374 0.1341 0.117 Uiso 1 1 calc R U
H20B H 1.1148 1.0199 0.1527 0.117 Uiso 1 1 calc R U
H20C H 1.0670 0.9579 0.0802 0.117 Uiso 1 1 calc R U
C21 C 0.4808(5) 0.9272(4) 0.3219(4) 0.0537(15) Uani 1 1 d . .
C22 C 0.6351(6) 1.0054(5) 0.4381(4) 0.0655(19) Uani 1 1 d . .
C23 C 0.6682(6) 0.8353(5) 0.4048(5) 0.071(2) Uani 1 1 d . .
O1 O 0.3841(4) 0.9220(3) 0.3088(4) 0.0787(15) Uani 1 1 d . .
O2 O 0.6266(5) 1.0459(5) 0.4986(4) 0.113(2) Uani 1 1 d . .
O3 O 0.6794(6) 0.7786(4) 0.4482(5) 0.116(2) Uani 1 1 d . .
B1 B 0.7513(6) 0.9920(4) 0.1114(4) 0.0454(15) Uani 1 1 d . .
B2 B 0.8592(5) 1.0479(4) 0.1615(5) 0.0436(15) Uani 1 1 d . .
B3 B 0.8492(5) 1.0828(4) 0.2675(5) 0.0401(14) Uani 1 1 d . .
B4 B 0.7996(5) 1.0177(4) 0.3475(4) 0.0416(14) Uani 1 1 d . .
H4 H 0.8290 1.0251 0.4167 0.050 Uiso 1 1 calc R U
Mo1 Mo 0.68205(3) 1.06062(2) 0.22017(3) 0.02774(10) Uani 1 1 d . U
Mo2 Mo 0.85362(3) 0.94156(3) 0.24239(3) 0.02751(10) Uani 1 1 d . U
Ru1 Ru 0.64284(4) 0.93719(3) 0.33980(3) 0.03861(12) Uani 1 1 d . .
Te1 Te 0.65277(3) 0.88788(2) 0.17295(3) 0.04460(11) Uani 1 1 d . U
H2 H 0.909(4) 1.077(3) 0.119(3) 0.034(13) Uiso 1 1 d . .
H3 H 0.902(5) 1.130(4) 0.287(4) 0.053(16) Uiso 1 1 d . .
H1 H 0.746(5) 0.981(3) 0.040(4) 0.054(16) Uiso 1 1 d . .

loop_
_atom_site_aniso_label
_atom_site_aniso_U_11
_atom_site_aniso_U_22
_atom_site_aniso_U_33
_atom_site_aniso_U_23
_atom_site_aniso_U_13
_atom_site_aniso_U_12
C1 0.117(7) 0.089(6) 0.047(4) 0.010(4) -0.025(4) 0.020(5)
C2 0.046(3) 0.037(3) 0.053(3) 0.007(3) -0.010(3) 0.007(3)
C3 0.032(3) 0.035(3) 0.078(4) 0.005(3) -0.006(3) 0.005(2)
C4 0.043(3) 0.034(3) 0.064(4) 0.006(3) 0.014(3) 0.016(2)
C5 0.045(3) 0.031(3) 0.057(4) -0.011(2) -0.008(3) 0.008(2)
C6 0.040(3) 0.026(2) 0.058(3) 0.007(2) 0.004(3) 0.004(2)
C7 0.043(4) 0.066(5) 0.145(8) 0.013(5) -0.035(4) -0.005(3)
C8 0.094(6) 0.062(5) 0.118(7) 0.014(4) 0.066(5) 0.031(4)
C9 0.097(6) 0.052(4) 0.086(5) -0.028(4) -0.020(4) 0.013(4)
C10 0.055(4) 0.048(4) 0.117(6) 0.027(4) 0.019(4) 0.003(3)
C11 0.082(5) 0.098(6) 0.079(5) -0.053(5) -0.010(4) 0.026(5)
C12 0.044(3) 0.063(4) 0.043(3) -0.020(3) -0.003(3) 0.023(3)
C13 0.034(3) 0.035(3) 0.069(4) -0.001(3) 0.006(3) 0.014(2)
C14 0.037(3) 0.046(3) 0.045(3) 0.008(3) -0.001(2) 0.016(2)
C15 0.028(3) 0.047(3) 0.052(3) -0.004(3) -0.002(2) 0.010(2)
C16 0.029(3) 0.054(3) 0.048(3) 0.005(3) 0.009(2) 0.012(2)
C17 0.060(4) 0.037(4) 0.156(8) 0.007(4) 0.017(5) 0.008(3)
C18 0.071(5) 0.098(6) 0.048(4) 0.019(4) 0.004(3) 0.037(4)
C19 0.045(4) 0.068(4) 0.094(5) -0.019(4) -0.017(3) 0.002(3)
C20 0.053(4) 0.106(6) 0.078(5) 0.023(4) 0.029(4) 0.018(4)
C21 0.041(3) 0.061(4) 0.060(4) -0.002(3) 0.014(3) -0.010(3)
C22 0.054(4) 0.092(5) 0.053(4) -0.009(4) 0.021(3) -0.006(4)
C23 0.064(4) 0.065(4) 0.085(5) 0.028(4) 0.022(4) 0.004(4)
O1 0.037(3) 0.099(4) 0.101(4) -0.006(3) 0.012(2) -0.011(2)
O2 0.089(4) 0.184(7) 0.069(4) -0.059(4) 0.034(3) -0.015(4)
O3 0.117(5) 0.091(4) 0.143(6) 0.075(4) 0.036(4) 0.020(4)
B1 0.052(4) 0.053(4) 0.031(3) -0.001(3) 0.000(3) 0.005(3)
B2 0.034(3) 0.042(4) 0.055(4) 0.007(3) 0.009(3) 0.003(3)
B3 0.027(3) 0.026(3) 0.067(4) -0.004(3) 0.001(3) -0.004(2)
B4 0.037(3) 0.053(4) 0.035(3) -0.006(3) 0.002(3) 0.005(3)
Mo1 0.0235(2) 0.0274(2) 0.0321(2) -0.00021(17) -0.00037(16) 0.00024(16)
Mo2 0.0249(2) 0.0290(2) 0.0286(2) -0.00196(16) 0.00098(15) 0.00259(16)
Ru1 0.0336(2) 0.0412(2) 0.0418(2) 0.00623(19) 0.00899(18) -0.00117(18)
Te1 0.0401(2) 0.0399(2) 0.0528(2) -0.01348(17) -0.00632(16) -0.00525(16)

loop_
_atom_type_symbol
_atom_type_description
_atom_type_scat_dispersion_real
_atom_type_scat_dispersion_imag
_atom_type_scat_source
C C 0.0033 0.0016 'International Tables Vol C Tables 4.2.6.8 and 6.1.1.4'
H H 0.0000 0.0000 'International Tables Vol C Tables 4.2.6.8 and 6.1.1.4'
O O 0.0106 0.0060 'International Tables Vol C Tables 4.2.6.8 and 6.1.1.4'
B B 0.0013 0.0007 'International Tables Vol C Tables 4.2.6.8 and 6.1.1.4'
Mo Mo -1.6832 0.6857 'International Tables Vol C Tables 4.2.6.8 and 6.1.1.4'
Ru Ru -1.2594 0.8363 'International Tables Vol C Tables 4.2.6.8 and 6.1.1.4'
Te Te -0.5308 1.6751 'International Tables Vol C Tables 4.2.6.8 and 6.1.1.4'

loop_
_geom_angle_atom_site_label_1
_geom_angle_atom_site_label_2
_geom_angle_atom_site_label_3
_geom_angle
C2 C1 H1A 109.5
C2 C1 H1B 109.5
H1A C1 H1B 109.5
C2 C1 H1C 109.5
H1A C1 H1C 109.5
H1B C1 H1C 109.5
C3 C2 C6 108.0(5)
C3 C2 C1 126.0(6)
C6 C2 C1 125.4(6)
C3 C2 Mo1 73.6(3)
C6 C2 Mo1 72.5(3)
C1 C2 Mo1 126.7(4)
C2 C3 C4 109.0(5)
C2 C3 C7 124.7(6)
C4 C3 C7 126.0(6)
C2 C3 Mo1 71.6(3)
C4 C3 Mo1 73.4(3)
C7 C3 Mo1 126.4(4)
C3 C4 C5 107.4(5)
C3 C4 C8 126.1(6)
C5 C4 C8 125.7(6)
C3 C4 Mo1 72.1(3)
C5 C4 Mo1 70.9(3)
C8 C4 Mo1 130.5(4)
C4 C5 C6 108.0(5)
C4 C5 C9 126.3(6)
C6 C5 C9 125.3(6)
C4 C5 Mo1 74.0(3)
C6 C5 Mo1 72.3(3)
C9 C5 Mo1 125.7(4)
C2 C6 C5 107.6(5)
C2 C6 C10 125.3(6)
C5 C6 C10 126.8(6)
C2 C6 Mo1 72.3(3)
C5 C6 Mo1 72.3(3)
C10 C6 Mo1 125.6(4)
C3 C7 H7A 109.5
C3 C7 H7B 109.5
H7A C7 H7B 109.5
C3 C7 H7C 109.5
H7A C7 H7C 109.5
H7B C7 H7C 109.5
C4 C8 H8A 109.5
C4 C8 H8B 109.5
H8A C8 H8B 109.5
C4 C8 H8C 109.5
H8A C8 H8C 109.5
H8B C8 H8C 109.5
C5 C9 H9A 109.5
C5 C9 H9B 109.5
H9A C9 H9B 109.5
C5 C9 H9C 109.5
H9A C9 H9C 109.5
H9B C9 H9C 109.5
C6 C10 H10A 109.5
C6 C10 H10B 109.5
H10A C10 H10B 109.5
C6 C10 H10C 109.5
H10A C10 H10C 109.5
H10B C10 H10C 109.5
C12 C11 H11A 109.5
C12 C11 H11B 109.5
H11A C11 H11B 109.5
C12 C11 H11C 109.5
H11A C11 H11C 109.5
H11B C11 H11C 109.5
C16 C12 C13 107.9(5)
C16 C12 C11 125.7(6)
C13 C12 C11 126.3(7)
C16 C12 Mo2 72.7(3)
C13 C12 Mo2 72.5(3)
C11 C12 Mo2 124.4(4)
C14 C13 C12 107.4(5)
C14 C13 C17 125.9(6)
C12 C13 C17 126.2(6)
C14 C13 Mo2 73.4(3)
C12 C13 Mo2 71.7(3)
C17 C13 Mo2 126.4(4)
C15 C14 C13 108.3(5)
C15 C14 C18 124.2(6)
C13 C14 C18 127.3(6)
C15 C14 Mo2 72.4(3)
C13 C14 Mo2 71.6(3)
C18 C14 Mo2 126.5(4)
C14 C15 C16 108.6(5)
C14 C15 C19 125.2(6)
C16 C15 C19 125.9(6)
C14 C15 Mo2 72.9(3)
C16 C15 Mo2 71.8(3)
C19 C15 Mo2 125.6(4)
C15 C16 C12 107.8(5)
C15 C16 C20 125.1(6)
C12 C16 C20 126.3(6)
C15 C16 Mo2 73.2(3)
C12 C16 Mo2 72.0(3)
C20 C16 Mo2 128.2(4)
C13 C17 H17A 109.5
C13 C17 H17B 109.5
H17A C17 H17B 109.5
C13 C17 H17C 109.5
H17A C17 H17C 109.5
H17B C17 H17C 109.5
C14 C18 H18A 109.5
C14 C18 H18B 109.5
H18A C18 H18B 109.5
C14 C18 H18C 109.5
H18A C18 H18C 109.5
H18B C18 H18C 109.5
C15 C19 H19A 109.5
C15 C19 H19B 109.5
H19A C19 H19B 109.5
C15 C19 H19C 109.5
H19A C19 H19C 109.5
H19B C19 H19C 109.5
C16 C20 H20A 109.5
C16 C20 H20B 109.5
H20A C20 H20B 109.5
C16 C20 H20C 109.5
H20A C20 H20C 109.5
H20B C20 H20C 109.5
O1 C21 Ru1 178.1(6)
O2 C22 Ru1 177.5(6)
O3 C23 Ru1 174.7(7)
B2 B1 Mo1 72.0(3)
B2 B1 Te1 125.9(4)
Mo1 B1 Te1 80.5(2)
B2 B1 Mo2 58.6(3)
Mo1 B1 Mo2 74.10(19)
Te1 B1 Mo2 69.54(18)
B2 B1 H1 122(3)
Mo1 B1 H1 146(3)
Te1 B1 H1 107(3)
Mo2 B1 H1 140(3)
B1 B2 B3 120.5(5)
B1 B2 Mo2 78.0(3)
B3 B2 Mo2 72.8(3)
B1 B2 Mo1 63.8(3)
B3 B2 Mo1 59.9(3)
Mo2 B2 Mo1 77.7(2)
B1 B2 H2 113(3)
B3 B2 H2 122(3)
Mo2 B2 H2 142(3)
Mo1 B2 H2 140(3)
B2 B3 B4 120.8(5)
B2 B3 Mo1 74.3(3)
B4 B3 Mo1 78.2(3)
B2 B3 Mo2 61.3(3)
B4 B3 Mo2 62.4(3)
Mo1 B3 Mo2 78.6(2)
B2 B3 H3 116(3)
B4 B3 H3 118(3)
Mo1 B3 H3 141(3)
Mo2 B3 H3 140(3)
B3 B4 Mo2 71.8(3)
B3 B4 Ru1 128.0(4)
Mo2 B4 Ru1 84.8(2)
B3 B4 Mo1 57.3(3)
Mo2 B4 Mo1 74.74(19)
Ru1 B4 Mo1 72.12(18)
B3 B4 H4 120.9
Mo2 B4 H4 133.8
Ru1 B4 H4 109.0
Mo1 B4 H4 151.2
B3 Mo1 B1 88.2(3)
B3 Mo1 B2 45.8(3)
B1 Mo1 B2 44.1(2)
B3 Mo1 C2 122.2(2)
B1 Mo1 C2 89.1(2)
B2 Mo1 C2 101.7(2)
B3 Mo1 C6 90.4(2)
B1 Mo1 C6 103.7(2)
B2 Mo1 C6 90.1(2)
C2 Mo1 C6 35.26(19)
B3 Mo1 C5 89.2(2)
B1 Mo1 C5 139.0(2)
B2 Mo1 C5 113.7(2)
C2 Mo1 C5 58.6(2)
C6 Mo1 C5 35.35(19)
B3 Mo1 C3 146.0(2)
B1 Mo1 C3 110.1(2)
B2 Mo1 C3 135.9(2)
C2 Mo1 C3 34.8(2)
C6 Mo1 C3 58.09(19)
C5 Mo1 C3 58.02(19)
B3 Mo1 C4 120.0(2)
B1 Mo1 C4 144.2(2)
B2 Mo1 C4 147.4(2)
C2 Mo1 C4 58.0(2)
C6 Mo1 C4 58.34(19)
C5 Mo1 C4 35.09(19)
C3 Mo1 C4 34.5(2)
B3 Mo1 B4 44.5(2)
B1 Mo1 B4 104.5(2)
B2 Mo1 B4 78.7(2)
C2 Mo1 B4 159.2(2)
C6 Mo1 B4 124.5(2)
C5 Mo1 B4 101.9(2)
C3 Mo1 B4 143.3(2)
C4 Mo1 B4 111.1(2)
B3 Mo1 Ru1 94.64(18)
B1 Mo1 Ru1 103.16(18)
B2 Mo1 Ru1 112.40(16)
C2 Mo1 Ru1 141.72(15)
C6 Mo1 Ru1 152.78(14)
C5 Mo1 Ru1 117.86(15)
C3 Mo1 Ru1 108.02(15)
C4 Mo1 Ru1 96.49(14)
B4 Mo1 Ru1 50.92(16)
B3 Mo1 Mo2 54.09(16)
B1 Mo1 Mo2 56.71(17)
B2 Mo1 Mo2 47.80(16)
C2 Mo1 Mo2 144.36(15)
C6 Mo1 Mo2 136.43(13)
C5 Mo1 Mo2 142.48(13)
C3 Mo1 Mo2 159.47(14)
C4 Mo1 Mo2 157.60(14)
B4 Mo1 Mo2 48.04(14)
Ru1 Mo1 Mo2 64.675(15)
B3 Mo1 Te1 110.40(16)
B1 Mo1 Te1 50.93(18)
B2 Mo1 Te1 85.12(17)
C2 Mo1 Te1 111.70(14)
C6 Mo1 Te1 144.43(14)
C5 Mo1 Te1 159.61(14)
C3 Mo1 Te1 103.27(14)
C4 Mo1 Te1 124.79(15)
B4 Mo1 Te1 89.05(16)
Ru1 Mo1 Te1 56.852(15)
Mo2 Mo1 Te1 56.352(14)
B2 Mo2 B4 90.0(3)
B2 Mo2 B3 45.9(3)
B4 Mo2 B3 45.8(2)
B2 Mo2 C12 108.1(2)
B4 Mo2 C12 149.7(2)
B3 Mo2 C12 138.7(2)
B2 Mo2 C16 85.9(2)
B4 Mo2 C16 127.4(2)
B3 Mo2 C16 103.9(2)
C12 Mo2 C16 35.2(2)
B2 Mo2 C13 143.0(2)
B4 Mo2 C13 119.5(2)
B3 Mo2 C13 147.3(2)
C12 Mo2 C13 35.8(2)
C16 Mo2 C13 59.0(2)
B2 Mo2 C15 100.2(2)
B4 Mo2 C15 95.3(2)
B3 Mo2 C15 91.2(2)
C12 Mo2 C15 58.35(19)
C16 Mo2 C15 35.04(19)
C13 Mo2 C15 58.3(2)
B2 Mo2 C14 134.8(2)
B4 Mo2 C14 91.3(2)
B3 Mo2 C14 112.7(2)
C12 Mo2 C14 58.58(19)
C16 Mo2 C14 58.33(19)
C13 Mo2 C14 35.0(2)
C15 Mo2 C14 34.71(19)
B2 Mo2 B1 43.4(2)
B4 Mo2 B1 106.1(2)
B3 Mo2 B1 78.1(2)
C12 Mo2 B1 103.7(2)
C16 Mo2 B1 106.1(2)
C13 Mo2 B1 131.4(2)
C15 Mo2 B1 136.0(2)
C14 Mo2 B1 162.0(2)
B2 Mo2 Te1 94.72(18)
B4 Mo2 Te1 100.97(17)
B3 Mo2 Te1 110.86(15)
C12 Mo2 Te1 101.48(15)
C16 Mo2 Te1 131.62(15)
C13 Mo2 Te1 100.28(14)
C15 Mo2 Te1 157.86(14)
C14 Mo2 Te1 129.17(15)
B1 Mo2 Te1 52.55(17)
B2 Mo2 Mo1 54.55(17)
B4 Mo2 Mo1 57.22(17)
B3 Mo2 Mo1 47.26(15)
C12 Mo2 Mo1 152.88(14)
C16 Mo2 Mo1 140.25(14)
C13 Mo2 Mo1 160.12(14)
C15 Mo2 Mo1 138.49(14)
C14 Mo2 Mo1 148.50(14)
B1 Mo2 Mo1 49.19(16)
Te1 Mo2 Mo1 63.638(15)
B2 Mo2 Ru1 111.65(17)
B4 Mo2 Ru1 49.05(17)
B3 Mo2 Ru1 84.94(15)
C12 Mo2 Ru1 135.47(17)
C16 Mo2 Ru1 161.08(14)
C13 Mo2 Ru1 104.83(14)
C15 Mo2 Ru1 129.90(14)
C14 Mo2 Ru1 102.90(13)
B1 Mo2 Ru1 92.01(16)
Te1 Mo2 Ru1 56.586(15)
Mo1 Mo2 Ru1 57.180(14)
C22 Ru1 C21 94.1(3)
C22 Ru1 C23 95.4(3)
C21 Ru1 C23 97.3(3)
C22 Ru1 B4 72.4(3)
C21 Ru1 B4 149.4(3)
C23 Ru1 B4 111.0(3)
C22 Ru1 Te1 161.2(2)
C21 Ru1 Te1 86.26(19)
C23 Ru1 Te1 103.2(2)
B4 Ru1 Te1 98.08(15)
C22 Ru1 Mo1 97.6(2)
C21 Ru1 Mo1 99.59(19)
C23 Ru1 Mo1 157.9(2)
B4 Ru1 Mo1 56.96(16)
Te1 Ru1 Mo1 63.933(16)
C22 Ru1 Mo2 118.1(2)
C21 Ru1 Mo2 141.45(19)
C23 Ru1 Mo2 99.8(2)
B4 Ru1 Mo2 46.17(15)
Te1 Ru1 Mo2 56.309(14)
Mo1 Ru1 Mo2 58.146(14)
B1 Te1 Mo2 57.92(17)
B1 Te1 Ru1 103.24(16)
Mo2 Te1 Ru1 67.105(15)
B1 Te1 Mo1 48.61(17)
Mo2 Te1 Mo1 60.010(13)
Ru1 Te1 Mo1 59.215(14)

loop_
_geom_bond_atom_site_label_1
_geom_bond_atom_site_label_2
_geom_bond_distance
C1 C2 1.504(9)
C1 H1A 0.9600
C1 H1B 0.9600
C1 H1C 0.9600
C2 C3 1.402(8)
C2 C6 1.414(8)
C2 Mo1 2.333(5)
C3 C4 1.403(8)
C3 C7 1.519(8)
C3 Mo1 2.358(5)
C4 C5 1.421(8)
C4 C8 1.506(8)
C4 Mo1 2.375(5)
C5 C6 1.418(8)
C5 C9 1.502(8)
C5 Mo1 2.335(5)
C6 C10 1.497(8)
C6 Mo1 2.335(5)
C7 H7A 0.9600
C7 H7B 0.9600
C7 H7C 0.9600
C8 H8A 0.9600
C8 H8B 0.9600
C8 H8C 0.9600
C9 H9A 0.9600
C9 H9B 0.9600
C9 H9C 0.9600
C10 H10A 0.9600
C10 H10B 0.9600
C10 H10C 0.9600
C11 C12 1.501(8)
C11 H11A 0.9600
C11 H11B 0.9600
C11 H11C 0.9600
C12 C16 1.410(8)
C12 C13 1.432(8)
C12 Mo2 2.325(5)
C13 C14 1.411(8)
C13 C17 1.503(8)
C13 Mo2 2.334(5)
C14 C15 1.405(8)
C14 C18 1.505(8)
C14 Mo2 2.358(5)
C15 C16 1.410(8)
C15 C19 1.508(8)
C15 Mo2 2.352(5)
C16 C20 1.510(8)
C16 Mo2 2.334(5)
C17 H17A 0.9600
C17 H17B 0.9600
C17 H17C 0.9600
C18 H18A 0.9600
C18 H18B 0.9600
C18 H18C 0.9600
C19 H19A 0.9600
C19 H19B 0.9600
C19 H19C 0.9600
C20 H20A 0.9600
C20 H20B 0.9600
C20 H20C 0.9600
C21 O1 1.143(7)
C21 Ru1 1.912(6)
C22 O2 1.138(8)
C22 Ru1 1.865(7)
C23 O3 1.129(8)
C23 Ru1 1.925(7)
B1 B2 1.697(10)
B1 Mo1 2.187(6)
B1 Te1 2.263(7)
B1 Mo2 2.415(6)
B1 H1 1.11(5)
B2 B3 1.725(10)
B2 Mo2 2.107(7)
B2 Mo1 2.317(6)
B2 H2 1.01(5)
B3 B4 1.733(9)
B3 Mo1 2.082(6)
B3 Mo2 2.296(6)
B3 H3 1.02(6)
B4 Mo2 2.142(6)
B4 Ru1 2.243(6)
B4 Mo1 2.422(6)
B4 H4 1.1000
Mo1 Ru1 2.7492(6)
Mo1 Mo2 2.7787(6)
Mo1 Te1 2.8746(6)
Mo2 Te1 2.6708(5)
Mo2 Ru1 2.9570(6)
Ru1 Te1 2.6794(6)

loop_
_geom_torsion_atom_site_label_1
_geom_torsion_atom_site_label_2
_geom_torsion_atom_site_label_3
_geom_torsion_atom_site_label_4
_geom_torsion
C6 C2 C3 C4 -0.4(6)
C1 C2 C3 C4 -171.9(6)
Mo1 C2 C3 C4 64.4(4)
C6 C2 C3 C7 173.2(5)
C1 C2 C3 C7 1.7(9)
Mo1 C2 C3 C7 -122.0(6)
C6 C2 C3 Mo1 -64.8(4)
C1 C2 C3 Mo1 123.7(6)
C2 C3 C4 C5 -0.7(6)
C7 C3 C4 C5 -174.2(5)
Mo1 C3 C4 C5 62.5(4)
C2 C3 C4 C8 169.3(5)
C7 C3 C4 C8 -4.2(9)
Mo1 C3 C4 C8 -127.5(6)
C2 C3 C4 Mo1 -63.3(4)
C7 C3 C4 Mo1 123.3(6)
C3 C4 C5 C6 1.5(6)
C8 C4 C5 C6 -168.5(5)
Mo1 C4 C5 C6 64.8(4)
C3 C4 C5 C9 173.9(5)
C8 C4 C5 C9 3.8(9)
Mo1 C4 C5 C9 -122.8(6)
C3 C4 C5 Mo1 -63.3(4)
C8 C4 C5 Mo1 126.7(6)
C3 C2 C6 C5 1.3(6)
C1 C2 C6 C5 172.9(6)
Mo1 C2 C6 C5 -64.2(4)
C3 C2 C6 C10 -172.9(5)
C1 C2 C6 C10 -1.4(9)
Mo1 C2 C6 C10 121.6(5)
C3 C2 C6 Mo1 65.5(4)
C1 C2 C6 Mo1 -122.9(6)
C4 C5 C6 C2 -1.8(6)
C9 C5 C6 C2 -174.2(5)
Mo1 C5 C6 C2 64.2(4)
C4 C5 C6 C10 172.4(5)
C9 C5 C6 C10 -0.1(9)
Mo1 C5 C6 C10 -121.7(6)
C4 C5 C6 Mo1 -65.9(4)
C9 C5 C6 Mo1 121.6(6)
C16 C12 C13 C14 -0.7(6)
C11 C12 C13 C14 174.6(6)
Mo2 C12 C13 C14 -65.3(4)
C16 C12 C13 C17 -173.2(5)
C11 C12 C13 C17 2.1(9)
Mo2 C12 C13 C17 122.2(6)
C16 C12 C13 Mo2 64.6(4)
C11 C12 C13 Mo2 -120.1(6)
C12 C13 C14 C15 0.6(6)
C17 C13 C14 C15 173.1(5)
Mo2 C13 C14 C15 -63.5(4)
C12 C13 C14 C18 -173.5(5)
C17 C13 C14 C18 -1.0(9)
Mo2 C13 C14 C18 122.3(6)
C12 C13 C14 Mo2 64.2(4)
C17 C13 C14 Mo2 -123.3(5)
C13 C14 C15 C16 -0.3(6)
C18 C14 C15 C16 174.1(5)
Mo2 C14 C15 C16 -63.3(4)
C13 C14 C15 C19 -175.0(5)
C18 C14 C15 C19 -0.7(9)
Mo2 C14 C15 C19 121.9(5)
C13 C14 C15 Mo2 63.0(4)
C18 C14 C15 Mo2 -122.6(5)
C14 C15 C16 C12 -0.1(6)
C19 C15 C16 C12 174.6(5)
Mo2 C15 C16 C12 -64.2(4)
C14 C15 C16 C20 -170.7(5)
C19 C15 C16 C20 4.0(9)
Mo2 C15 C16 C20 125.2(6)
C14 C15 C16 Mo2 64.0(4)
C19 C15 C16 Mo2 -121.3(5)
C13 C12 C16 C15 0.5(6)
C11 C12 C16 C15 -174.8(6)
Mo2 C12 C16 C15 64.9(4)
C13 C12 C16 C20 171.0(5)
C11 C12 C16 C20 -4.4(9)
Mo2 C12 C16 C20 -124.6(6)
C13 C12 C16 Mo2 -64.4(4)
C11 C12 C16 Mo2 120.3(6)
Mo1 B1 B2 B3 20.4(5)
Te1 B1 B2 B3 -42.9(7)
Mo2 B1 B2 B3 -61.6(4)
Mo1 B1 B2 Mo2 82.00(18)
Te1 B1 B2 Mo2 18.7(4)
Te1 B1 B2 Mo1 -63.3(4)
Mo2 B1 B2 Mo1 -82.00(18)
B1 B2 B3 B4 44.4(7)
Mo2 B2 B3 B4 -19.9(4)
Mo1 B2 B3 B4 65.6(4)
B1 B2 B3 Mo1 -21.2(5)
Mo2 B2 B3 Mo1 -85.43(18)
B1 B2 B3 Mo2 64.3(5)
Mo1 B2 B3 Mo2 85.43(18)
B2 B3 B4 Mo2 19.7(4)
Mo1 B3 B4 Mo2 83.23(18)
B2 B3 B4 Ru1 -48.1(7)
Mo1 B3 B4 Ru1 15.5(4)
Mo2 B3 B4 Ru1 -67.8(4)
B2 B3 B4 Mo1 -63.6(4)
Mo2 B3 B4 Mo1 -83.23(18)
